data_2215220
loop_
_publ_author_name
'Peng-Zhi Hong'
'Wen-Dong Song'
'Zao-He Wu'

_publ_section_title
;
 Poly[[tetra-\m~2~-aqua-diaqua-\m~6~-oxalato-barium(II)]
 2,4,6-trinitrophenolate monohydrate]
;
_journal_coeditor_code LX2010
_journal_issue 9
_journal_name_full 'Acta Crystallographica Section E'
_journal_page_first m2296
_journal_page_last m2296
_journal_paper_doi 10.1107/S1600536807038159
_journal_volume 63
_journal_year 2007
_chemical_formula_sum 'C14 H24 Ba2 N6 O28'
_chemical_formula_weight 999.08
_chemical_name_systematic
;Poly[[tetra-\m~2~-aqua-diaqua-\m~6~-oxalato-barium(II)]
 2,4,6-trinitrophenolate
monohydrate]
;
_space_group_IT_number 14
_symmetry_cell_setting monoclinic
_symmetry_space_group_name_Hall '-P 2ybc'
_symmetry_space_group_name_H-M 'P 1 21/c 1'
_atom_sites_solution_hydrogens geom
_atom_sites_solution_primary direct
_atom_sites_solution_secondary difmap
_audit_creation_method SHELXL-97
_cell_angle_alpha 90.00
_cell_angle_beta 93.5570(10)
_cell_angle_gamma 90.00
_cell_formula_units_Z 2
_cell_length_a 15.1489(2)
_cell_length_b 6.57360(10)
_cell_length_c 15.3111(2)
_cell_measurement_reflns_used 3600
_cell_measurement_temperature 293(2)
_cell_measurement_theta_max 28.00
_cell_measurement_theta_min 1.66
_cell_volume 1521.79(4)
_computing_cell_refinement 'SAINT (Bruker, 2004)'
_computing_data_collection 'APEX2 (Bruker, 2004)'
_computing_data_reduction SAINT
_computing_molecular_graphics 'DIAMOND (Brandenburg, 2004)'
_computing_publication_material 'SHELXTL (Bruker, 1997)'
_computing_structure_refinement 'SHELXL97 (Sheldrick, 1997)'
_computing_structure_solution 'SHELXS97 (Sheldrick, 1997)'
_diffrn_ambient_temperature 293(2)
_diffrn_measured_fraction_theta_full 0.997
_diffrn_measured_fraction_theta_max 0.997
_diffrn_measurement_device_type 'Bruker APEXII area-detector'
_diffrn_measurement_method '\f and \w'
_diffrn_radiation_monochromator graphite
_diffrn_radiation_source 'fine-focus sealed tube'
_diffrn_radiation_type MoK\a
_diffrn_radiation_wavelength 0.71073
_diffrn_reflns_av_R_equivalents 0.0279
_diffrn_reflns_av_sigmaI/netI 0.0292
_diffrn_reflns_limit_h_max 19
_diffrn_reflns_limit_h_min -20
_diffrn_reflns_limit_k_max 8
_diffrn_reflns_limit_k_min -8
_diffrn_reflns_limit_l_max 16
_diffrn_reflns_limit_l_min -20
_diffrn_reflns_number 13176
_diffrn_reflns_theta_full 27.99
_diffrn_reflns_theta_max 27.99
_diffrn_reflns_theta_min 2.67
_diffrn_standards_number 0
_exptl_absorpt_coefficient_mu 2.695
_exptl_absorpt_correction_T_max 0.650
_exptl_absorpt_correction_T_min 0.608
_exptl_absorpt_correction_type multi-scan
_exptl_absorpt_process_details '(SADABS; Sheldrick, 1996)'
_exptl_crystal_colour yellow
_exptl_crystal_density_diffrn 2.180
_exptl_crystal_density_method 'not measured'
_exptl_crystal_description block
_exptl_crystal_F_000 972
_exptl_crystal_size_max 0.19
_exptl_crystal_size_mid 0.18
_exptl_crystal_size_min 0.16
_refine_diff_density_max 0.568
_refine_diff_density_min -0.530
_refine_ls_extinction_method none
_refine_ls_goodness_of_fit_ref 1.027
_refine_ls_hydrogen_treatment mixed
_refine_ls_matrix_type full
_refine_ls_number_parameters 256
_refine_ls_number_reflns 3654
_refine_ls_number_restraints 14
_refine_ls_restrained_S_all 1.027
_refine_ls_R_factor_all 0.0310
_refine_ls_R_factor_gt 0.0237
_refine_ls_shift/su_max 0.000
_refine_ls_shift/su_mean 0.000
_refine_ls_structure_factor_coef Fsqd
_refine_ls_weighting_details 'calc w=1/[\s^2^(Fo^2^)+(0.0277P)^2^+0.4903P] where P=(Fo^2^+2Fc^2^)/3'
_refine_ls_weighting_scheme calc
_refine_ls_wR_factor_gt 0.0523
_refine_ls_wR_factor_ref 0.0555
_reflns_number_gt 3126
_reflns_number_total 3654
_reflns_threshold_expression I>2\s(I)
_cod_data_source_file lx2010.cif
_cod_data_source_block I
_cod_depositor_comments
;

2019-11-07
Z value and formula fixed to values more according to usual
chemical conventions.                 miguel
;
_cod_original_formula_sum 'C7 H12 Ba N3 O14'
_cod_original_formula_weight 499.54
_cod_original_formula_moiety 'C H8 Ba O6 +, C6 H2 N3 O7 -, H2 O'
_cod_original_formula_iupac '[Ba (C2 O4) (H2 O)6] C6 H2 N3 O7, H2 O'
_cod_original_formula_units_Z 4
_cod_original_cell_volume 1521.78(4)
_cod_original_sg_symbol_Hall -p_2ybc
_cod_original_sg_symbol_H-M 'P 21/c'
_cod_database_code 2215220
_cod_database_fobs_code 2215220

loop_
_symmetry_equiv_pos_as_xyz
'x, y, z'
'-x, y+1/2, -z+1/2'
'-x, -y, -z'
'x, -y-1/2, z-1/2'

loop_
_atom_site_type_symbol
_atom_site_label
_atom_site_fract_x
_atom_site_fract_y
_atom_site_fract_z
_atom_site_U_iso_or_equiv
_atom_site_adp_type
_atom_site_calc_flag
_atom_site_refinement_flags
_atom_site_occupancy
Ba Ba 0.009199(10) 0.090317(19) 0.144062(9) 0.02169(6) Uani d . 1
C C1 0.53089(19) 0.0665(4) 0.32517(18) 0.0287(6) Uani d . 1
H H1 0.5152 0.0558 0.3828 0.034 Uiso calc R 1
C C2 0.61794(18) 0.0706(4) 0.30611(17) 0.0272(6) Uani d . 1
C C3 0.64955(18) 0.0795(4) 0.21936(17) 0.0264(6) Uani d . 1
C C4 0.57696(19) 0.0866(4) 0.15341(17) 0.0286(6) Uani d . 1
C C5 0.48959(19) 0.0906(4) 0.17056(18) 0.0291(6) Uani d . 1
H H5 0.4462 0.1012 0.1251 0.035 Uiso calc R 1
C C6 0.46645(18) 0.0786(4) 0.25682(18) 0.0266(6) Uani d . 1
C C7 -0.00848(17) 0.4258(3) -0.03987(16) 0.0215(5) Uani d . 1
H H1WA 0.182(2) -0.021(3) 0.4331(19) 0.026 Uiso d D 1
H H1WB 0.2387(13) 0.113(4) 0.4163(19) 0.026 Uiso d D 1
H H2WA 0.0900(16) -0.317(4) 0.1881(15) 0.026 Uiso d D 1
H H2WB 0.1540(11) -0.240(4) 0.2382(17) 0.026 Uiso d D 1
H H3WA 0.1313(16) 0.224(4) 0.3221(14) 0.026 Uiso d D 1
H H3WB 0.1543(15) 0.353(4) 0.2658(17) 0.026 Uiso d D 1
H H4WA 0.2140(16) 0.102(4) 0.1052(16) 0.026 Uiso d D 1
H H4WB 0.1765(18) 0.208(3) 0.0395(15) 0.026 Uiso d D 1
H H5WA -0.2039(15) 0.144(4) 0.1023(15) 0.026 Uiso d D 1
H H5WB -0.1725(18) 0.123(4) 0.0273(12) 0.026 Uiso d D 1
N N1 0.68199(17) 0.0555(4) 0.38123(16) 0.0374(6) Uani d . 1
N N2 0.37473(16) 0.0789(3) 0.27700(17) 0.0349(6) Uani d . 1
N N3 0.59676(18) 0.0979(4) 0.06088(16) 0.0386(6) Uani d . 1
O O1 0.73001(13) 0.0796(3) 0.20391(13) 0.0393(5) Uani d . 1
O O2 0.75026(17) 0.1514(5) 0.38100(16) 0.0711(8) Uani d . 1
O O3 0.66196(17) -0.0536(4) 0.44163(15) 0.0607(7) Uani d . 1
O O4 0.35790(16) 0.0651(4) 0.35365(16) 0.0553(7) Uani d . 1
O O5 0.31768(15) 0.0929(4) 0.21685(17) 0.0556(7) Uani d . 1
O O6 0.54645(17) 0.1997(4) 0.01244(15) 0.0593(7) Uani d . 1
O O7 0.65884(16) 0.0004(5) 0.03584(15) 0.0611(7) Uani d . 1
O O8 -0.00452(12) 0.2386(2) -0.02508(10) 0.0256(4) Uani d . 1
O O9 0.02537(13) 0.4939(3) 0.11302(11) 0.0311(4) Uani d . 1
O O1W 0.18547(15) 0.1042(4) 0.42656(16) 0.0439(5) Uani d D 1
O O2W 0.10105(13) -0.2370(3) 0.22765(12) 0.0294(4) Uani d D 1
O O3W 0.11131(13) 0.2932(3) 0.28179(13) 0.0322(4) Uani d D 1
O O4W 0.17396(15) 0.1144(3) 0.07199(16) 0.0432(5) Uani d D 1
O O5W -0.16202(14) 0.1761(4) 0.07469(14) 0.0397(5) Uani d D 1

loop_
_atom_site_aniso_label
_atom_site_aniso_U_11
_atom_site_aniso_U_22
_atom_site_aniso_U_33
_atom_site_aniso_U_12
_atom_site_aniso_U_13
_atom_site_aniso_U_23
Ba 0.02843(10) 0.01617(8) 0.02048(9) 0.00071(6) 0.00166(6) 0.00054(5)
C1 0.0330(16) 0.0297(13) 0.0233(13) 0.0002(11) 0.0024(11) 0.0015(10)
C2 0.0257(14) 0.0299(13) 0.0256(13) -0.0018(11) -0.0009(11) 0.0010(10)
C3 0.0251(14) 0.0293(13) 0.0251(13) -0.0010(11) 0.0024(11) 0.0016(10)
C4 0.0313(15) 0.0329(14) 0.0218(13) -0.0024(11) 0.0033(11) 0.0007(10)
C5 0.0278(15) 0.0323(14) 0.0266(13) -0.0010(11) -0.0040(11) 0.0004(11)
C6 0.0232(14) 0.0258(13) 0.0311(14) 0.0010(11) 0.0039(11) 0.0021(10)
C7 0.0238(13) 0.0196(12) 0.0210(12) -0.0016(10) 0.0005(10) 0.0006(9)
N1 0.0300(14) 0.0570(16) 0.0251(12) 0.0012(12) 0.0001(10) 0.0040(11)
N2 0.0250(13) 0.0368(13) 0.0430(15) 0.0013(10) 0.0034(11) 0.0021(10)
N3 0.0366(15) 0.0548(16) 0.0241(12) -0.0148(13) 0.0011(11) -0.0023(11)
O1 0.0242(11) 0.0616(14) 0.0322(11) -0.0026(10) 0.0033(9) 0.0011(9)
O2 0.0423(15) 0.128(2) 0.0418(14) -0.0344(16) -0.0089(12) 0.0092(15)
O3 0.0463(15) 0.097(2) 0.0383(13) -0.0038(13) -0.0067(11) 0.0281(13)
O4 0.0367(14) 0.0888(19) 0.0424(14) 0.0053(12) 0.0174(11) 0.0069(12)
O5 0.0272(12) 0.0817(19) 0.0568(15) 0.0000(11) -0.0067(11) 0.0038(12)
O6 0.0700(18) 0.0735(17) 0.0332(12) -0.0032(14) -0.0053(12) 0.0162(12)
O7 0.0420(15) 0.107(2) 0.0355(13) 0.0007(15) 0.0117(11) -0.0187(14)
O8 0.0371(11) 0.0156(8) 0.0241(9) -0.0007(8) 0.0018(8) -0.0003(6)
O9 0.0480(13) 0.0202(9) 0.0241(9) -0.0037(8) -0.0060(8) 0.0018(7)
O1W 0.0266(12) 0.0562(14) 0.0490(13) 0.0089(11) 0.0037(10) 0.0072(11)
O2W 0.0300(11) 0.0311(10) 0.0269(10) 0.0046(9) -0.0011(8) -0.0014(8)
O3W 0.0325(12) 0.0333(11) 0.0304(10) -0.0008(9) -0.0016(9) 0.0039(8)
O4W 0.0305(12) 0.0545(14) 0.0440(14) 0.0009(10) -0.0018(10) 0.0108(10)
O5W 0.0306(12) 0.0619(14) 0.0270(11) -0.0074(11) 0.0042(9) -0.0005(10)

loop_
_atom_type_symbol
_atom_type_description
_atom_type_scat_dispersion_real
_atom_type_scat_dispersion_imag
_atom_type_scat_source
C C 0.0033 0.0016 'International Tables Vol C Tables 4.2.6.8 and 6.1.1.4'
H H 0.0000 0.0000 'International Tables Vol C Tables 4.2.6.8 and 6.1.1.4'
N N 0.0061 0.0033 'International Tables Vol C Tables 4.2.6.8 and 6.1.1.4'
O O 0.0106 0.0060 'International Tables Vol C Tables 4.2.6.8 and 6.1.1.4'
Ba Ba -0.3244 2.2819 'International Tables Vol C Tables 4.2.6.8 and 6.1.1.4'

loop_
_geom_angle_atom_site_label_1
_geom_angle_atom_site_label_2
_geom_angle_atom_site_label_3
_geom_angle_site_symmetry_1
_geom_angle_site_symmetry_3
_geom_angle
O9 Ba O8 . . 59.49(5)
O9 Ba O4W . . 77.44(6)
O8 Ba O4W . . 68.10(6)
O9 Ba O5W . . 80.09(6)
O8 Ba O5W . . 63.84(6)
O4W Ba O5W . . 131.91(6)
O9 Ba O2W . . 141.07(6)
O8 Ba O2W . . 134.40(5)
O4W Ba O2W . . 78.19(6)
O5W Ba O2W . . 138.08(6)
O9 Ba O8 . 3 129.44(5)
O8 Ba O8 . 3 70.63(5)
O4W Ba O8 . 3 77.07(6)
O5W Ba O8 . 3 85.63(6)
O2W Ba O8 . 3 72.61(5)
O9 Ba O3W . . 67.85(5)
O8 Ba O3W . . 122.09(5)
O4W Ba O3W . . 79.03(6)
O5W Ba O3W . . 129.11(6)
O2W Ba O3W . . 78.05(5)
O8 Ba O3W 3 . 145.21(5)
O9 Ba O2W . 2 78.28(6)
O8 Ba O2W . 2 119.06(5)
O4W Ba O2W . 2 144.51(6)
O5W Ba O2W . 2 67.51(6)
O2W Ba O2W . 2 106.29(4)
O8 Ba O2W 3 2 138.31(5)
O3W Ba O2W . 2 67.99(5)
O9 Ba O3W . 2_545 141.37(6)
O8 Ba O3W . 2_545 125.61(5)
O4W Ba O3W . 2_545 141.16(6)
O5W Ba O3W . 2_545 72.43(6)
O2W Ba O3W . 2_545 67.69(6)
O8 Ba O3W 3 2_545 75.52(5)
O3W Ba O3W . 2_545 110.10(3)
O2W Ba O3W 2 2_545 66.46(5)
C2 C1 C6 . . 118.7(3)
C1 C2 C3 . . 125.3(2)
C1 C2 N1 . . 115.6(2)
C3 C2 N1 . . 119.1(2)
O1 C3 C2 . . 123.7(2)
O1 C3 C4 . . 125.0(3)
C2 C3 C4 . . 111.3(2)
C5 C4 C3 . . 124.8(3)
C5 C4 N3 . . 116.3(2)
C3 C4 N3 . . 118.9(3)
C4 C5 C6 . . 119.1(2)
C1 C6 C5 . . 120.8(3)
C1 C6 N2 . . 118.7(3)
C5 C6 N2 . . 120.5(2)
O9 C7 O8 3_565 . 125.6(2)
O9 C7 C7 3_565 3_565 116.6(2)
O8 C7 C7 . 3_565 117.8(2)
O2 N1 O3 . . 124.0(3)
O2 N1 C2 . . 119.2(2)
O3 N1 C2 . . 116.8(2)
O4 N2 O5 . . 123.2(3)
O4 N2 C6 . . 117.9(2)
O5 N2 C6 . . 118.9(3)
O7 N3 O6 . . 123.9(3)
O7 N3 C4 . . 119.0(3)
O6 N3 C4 . . 117.0(3)
H1WA O1W H1WB . . 99(3)
H2WA O2W H2WB . . 107(2)
H3WA O3W H3WB . . 104(2)
H4WA O4W H4WB . . 116(2)
H5WA O5W H5WB . . 104(2)

loop_
_geom_bond_atom_site_label_1
_geom_bond_atom_site_label_2
_geom_bond_site_symmetry_2
_geom_bond_distance
Ba O9 . 2.709(2)
Ba O8 . 2.763(2)
Ba O4W . 2.795(2)
Ba O5W . 2.799(2)
Ba O2W . 2.825(2)
Ba O8 3 2.826(2)
Ba O3W . 2.866(2)
Ba O2W 2 2.888(2)
Ba O3W 2_545 2.949(2)
Ba Ba 565 6.957(3)
Ba Ba 3 4.5603(3)
Ba Ba 2 4.6386(2)
Ba Ba 2_545 4.6386(2)
C1 C2 . 1.368(4)
C1 C6 . 1.388(4)
C1 H1 . 0.9300
C2 C3 . 1.441(4)
C2 N1 . 1.461(3)
C3 O1 . 1.256(3)
C3 C4 . 1.447(4)
C4 C5 . 1.366(4)
C4 N3 . 1.468(4)
C5 C6 . 1.390(4)
C5 H5 . 0.9300
C6 N2 . 1.442(4)
C7 O9 3_565 1.250(3)
C7 O8 . 1.252(3)
C7 C7 3_565 1.571(5)
N1 O2 . 1.212(3)
N1 O3 . 1.223(3)
N2 O4 . 1.220(3)
N2 O5 . 1.227(3)
N3 O7 . 1.219(3)
N3 O6 . 1.228(3)
O1W H1WA . 0.832(17)
O1W H1WB . 0.834(17)
O2W H2WA . 0.810(16)
O2W H2WB . 0.809(16)
O3W H3WA . 0.808(16)
O3W H3WB . 0.813(16)
O4W H4WA . 0.771(16)
O4W H4WB . 0.796(16)
O5W H5WA . 0.812(16)
O5W H5WB . 0.812(16)

loop_
_geom_hbond_atom_site_label_D
_geom_hbond_atom_site_label_H
_geom_hbond_atom_site_label_A
_geom_hbond_site_symmetry_A
_geom_hbond_distance_DH
_geom_hbond_distance_HA
_geom_hbond_distance_DA
_geom_hbond_angle_DHA
O1W H1WB O4 . 0.834(17) 2.12(2) 2.915(3) 159(3)
O1W H1WA O5W 2_545 0.832(17) 2.016(18) 2.837(3) 169(3)
O2W H2WB O1 2_645 0.809(16) 2.25(2) 2.961(3) 146(3)
O2W H2WB O2 2_645 0.809(16) 2.50(3) 2.974(3) 118(2)
O2W H2WA O9 1_545 0.810(16) 1.922(16) 2.697(3) 160(3)
O3W H3WB O1 2_655 0.813(16) 2.32(2) 3.051(3) 149(3)
O3W H3WA O1W . 0.808(16) 1.922(17) 2.722(3) 170(3)
O4W H4WA O5 . 0.771(16) 2.250(17) 3.013(3) 171(3)
O4W H4WB O1W 4_565 0.796(16) 2.134(17) 2.908(3) 164(3)
O5W H5WA O1 1_455 0.812(16) 1.948(17) 2.719(3) 158(3)
O5W H5WA O7 1_455 0.812(16) 2.45(2) 2.975(3) 124(2)
O5W H5WB O4W 3 0.812(16) 2.178(18) 2.945(3) 158(3)
